data_7039511
loop_
_publ_author_name
'Keogan, D. M.'
'Twamley, B.'
'Fitzgerald-Hughes, D'
'Griffith, D. M.'

_publ_section_title
;
 Novel class of Bi(iii) hydroxamato complexes: synthesis, urease
 inhibitory activity and activity against H. pylori.
;
_journal_issue 27
_journal_name_full 'Dalton transactions (Cambridge, England : 2003)'
_journal_page_first 11008
_journal_page_last 11014
_journal_paper_doi 10.1039/c5dt05061h
_journal_volume 45
_journal_year 2016
_chemical_formula_moiety 'C86 H84 Bi6 N16 O52, 2(N O3), 4(C H4 O), 4(H2 O)'
_chemical_formula_sum 'C90 H108 Bi6 N18 O66'
_chemical_formula_weight 3751.82
_space_group_crystal_system triclinic
_space_group_IT_number 2
_space_group_name_Hall '-P 1'
_space_group_name_H-M_alt 'P -1'
_symmetry_space_group_name_Hall '-P 1'
_symmetry_space_group_name_H-M 'P -1'
_atom_sites_solution_hydrogens mixed
_audit_creation_method SHELXL-2014/7
_audit_update_record
;
2015-07-29 deposited with the CCDC.
2016-06-10 downloaded from the CCDC.
;
_cell_angle_alpha 112.5660(10)
_cell_angle_beta 116.5850(10)
_cell_angle_gamma 94.4850(10)
_cell_formula_units_Z 1
_cell_length_a 15.0432(6)
_cell_length_b 15.2366(5)
_cell_length_c 16.5434(6)
_cell_measurement_reflns_used 9871
_cell_measurement_temperature 100(2)
_cell_measurement_theta_max 30.13
_cell_measurement_theta_min 2.34
_cell_volume 2984.5(2)
_computing_cell_refinement 'SAINT+ Ver. 8.34A (Bruker-AXS, 2013)'
_computing_data_collection 'APEX2 Ver. 2014.11-0 (Bruker-AXS, 2014)'
_computing_data_reduction 'SAINT+ Ver. 8.34A (Bruker-AXS, 2013)'
_computing_molecular_graphics 'SHELXTL (Bruker-AXS, 2008-2014)'
_computing_publication_material 'SHELXTL (Bruker-AXS, 2008-2014)'
_computing_structure_refinement 'SHELXL-2014/7 (Sheldrick, 2014)'
_computing_structure_solution 'SHELXT-2014/4 (Sheldrick, 2014)'
_diffrn_ambient_temperature 100(2)
_diffrn_detector_area_resol_mean 8.258
_diffrn_measured_fraction_theta_full 1.000
_diffrn_measured_fraction_theta_max 0.994
_diffrn_measurement_device_type 'Bruker SMART APEX2 area detector'
_diffrn_measurement_method '\w and \f scans'
_diffrn_radiation_type MoK\a
_diffrn_radiation_wavelength 0.71073
_diffrn_reflns_av_R_equivalents 0.0443
_diffrn_reflns_av_unetI/netI 0.0333
_diffrn_reflns_Laue_measured_fraction_full 1.000
_diffrn_reflns_Laue_measured_fraction_max 0.994
_diffrn_reflns_limit_h_max 21
_diffrn_reflns_limit_h_min -21
_diffrn_reflns_limit_k_max 21
_diffrn_reflns_limit_k_min -21
_diffrn_reflns_limit_l_max 23
_diffrn_reflns_limit_l_min -23
_diffrn_reflns_number 111802
_diffrn_reflns_point_group_measured_fraction_full 1.000
_diffrn_reflns_point_group_measured_fraction_max 0.994
_diffrn_reflns_theta_full 25.242
_diffrn_reflns_theta_max 30.135
_diffrn_reflns_theta_min 1.518
_diffrn_source 'sealed tube'
_exptl_absorpt_coefficient_mu 8.926
_exptl_absorpt_correction_T_max 0.7837
_exptl_absorpt_correction_T_min 0.4747
_exptl_absorpt_correction_type numerical
_exptl_absorpt_process_details 'SADABS-2014/5 (Bruker, 2014)'
_exptl_crystal_colour colourless
_exptl_crystal_density_diffrn 2.087
_exptl_crystal_description block
_exptl_crystal_F_000 1800
_exptl_crystal_size_max 0.150
_exptl_crystal_size_mid 0.080
_exptl_crystal_size_min 0.050
_refine_diff_density_max 1.894
_refine_diff_density_min -1.451
_refine_diff_density_rms 0.154
_refine_ls_extinction_method none
_refine_ls_goodness_of_fit_ref 1.004
_refine_ls_hydrogen_treatment mixed
_refine_ls_matrix_type full
_refine_ls_number_parameters 827
_refine_ls_number_reflns 17529
_refine_ls_number_restraints 14
_refine_ls_restrained_S_all 1.005
_refine_ls_R_factor_all 0.0411
_refine_ls_R_factor_gt 0.0254
_refine_ls_shift/su_max 0.002
_refine_ls_shift/su_mean 0.000
_refine_ls_structure_factor_coef Fsqd
_refine_ls_weighting_details 'w=1/[\s^2^(Fo^2^)+(0.0199P)^2^+7.4613P] where P=(Fo^2^+2Fc^2^)/3'
_refine_ls_weighting_scheme calc
_refine_ls_wR_factor_gt 0.0489
_refine_ls_wR_factor_ref 0.0533
_reflns_Friedel_coverage 0.000
_reflns_number_gt 14300
_reflns_number_total 17529
_reflns_threshold_expression 'I > 2\s(I)'
_cod_data_source_file c5dt05061h2.cif
_cod_data_source_block tcd192
_cod_depositor_comments 'Adding full bibliography for 7039510--7039511.cif.'
_cod_original_cell_volume 2984.48(19)
_cod_database_code 7039511
_shelx_shelxl_version_number 2014/7
_shelx_space_group_comment
;
The symmetry employed for this shelxl refinement is uniquely defined
by the following loop, which should always be used as a source of
symmetry information in preference to the above space-group names.
They are only intended as comments.
;
_shelx_estimated_absorpt_t_min 0.348
_shelx_estimated_absorpt_t_max 0.664

loop_
_space_group_symop_operation_xyz
'x, y, z'
'-x, -y, -z'

loop_
_atom_site_label
_atom_site_type_symbol
_atom_site_fract_x
_atom_site_fract_y
_atom_site_fract_z
_atom_site_U_iso_or_equiv
_atom_site_adp_type
_atom_site_occupancy
_atom_site_site_symmetry_order
_atom_site_calc_flag
_atom_site_refinement_flags_posn
_atom_site_refinement_flags_adp
Bi1 Bi 0.58667(2) 0.60944(2) 0.49386(2) 0.01125(3) Uani 1 1 d . .
N1 N 0.0361(3) 0.5072(3) 0.3012(3) 0.0308(8) Uani 1 1 d . .
O1 O 0.9949(2) 0.7930(2) 0.8438(2) 0.0241(6) Uani 1 1 d . .
H1 H 1.0540 0.8055 0.8939 0.036 Uiso 1 1 calc R U
Bi2 Bi 0.41244(2) 0.61683(2) 0.22910(2) 0.01358(3) Uani 1 1 d . .
C2 C 1.0030(3) 0.8453(3) 0.7955(3) 0.0169(7) Uani 1 1 d . .
N2 N 0.7374(3) 0.1704(3) 0.9539(2) 0.0255(7) Uani 1 1 d . .
O2 O 0.0534(2) 0.4833(2) 0.22774(19) 0.0245(6) Uani 1 1 d . .
Bi3 Bi 0.24861(2) 0.52417(2) 0.31583(2) 0.01266(3) Uani 1 1 d . .
C3 C 1.0956(3) 0.9160(3) 0.8354(3) 0.0229(8) Uani 1 1 d . .
H3 H 1.1552 0.9286 0.8980 0.027 Uiso 1 1 calc R U
N3 N 0.6165(2) 0.8674(2) 0.6231(2) 0.0226(7) Uani 1 1 d . .
O3 O 0.1022(3) 0.5107(3) 0.3823(3) 0.0473(9) Uani 1 1 d . .
C4 C 1.1015(3) 0.9684(3) 0.7845(3) 0.0244(8) Uani 1 1 d . .
H4 H 1.1655 1.0158 0.8117 0.029 Uiso 1 1 calc R U
O4 O -0.0454(3) 0.5284(3) 0.2892(3) 0.0547(11) Uani 1 1 d . .
C5 C 1.0141(3) 0.9518(3) 0.6936(3) 0.0227(8) Uani 1 1 d . .
H5 H 1.0174 0.9886 0.6594 0.027 Uiso 1 1 calc R U
O5 O 0.4014(3) 0.7980(2) 0.2774(2) 0.0363(8) Uani 1 1 d D .
H5A H 0.3679(4) 0.8287(3) 0.3056(3) 0.044 Uiso 1 1 d DR U
H5B H 0.3823(3) 0.8134(3) 0.2274(5) 0.044 Uiso 1 1 d DR U
C6 C 0.9224(3) 0.8808(3) 0.6539(3) 0.0171(7) Uani 1 1 d . .
H6 H 0.8629 0.8689 0.5916 0.020 Uiso 1 1 calc R U
O6 O 0.3090(2) 0.5481(2) 0.0383(2) 0.0285(6) Uani 1 1 d D .
H6A H 0.2832(4) 0.5956(6) 0.0595(3) 0.09(2) Uiso 1 1 d DR .
C7 C 0.9148(3) 0.8262(3) 0.7028(3) 0.0151(7) Uani 1 1 d . .
O7 O 0.6720(2) 0.2071(2) 0.9124(2) 0.0322(7) Uani 1 1 d . .
C8 C 0.8142(3) 0.7495(3) 0.6516(3) 0.0148(7) Uani 1 1 d . .
O9 O 0.7077(2) 0.0815(2) 0.9380(2) 0.0383(8) Uani 1 1 d . .
N9 N 0.7963(2) 0.7063(2) 0.7005(2) 0.0152(6) Uani 1 1 d D .
H9 H 0.8432 0.7247 0.7647 0.018 Uiso 1 1 calc DR U
O10 O 0.70356(18) 0.63201(18) 0.65088(17) 0.0160(5) Uani 1 1 d . .
O11 O 0.74291(18) 0.72550(18) 0.55983(17) 0.0169(5) Uani 1 1 d . .
O12 O 0.5975(2) 0.21287(19) 0.3137(2) 0.0237(6) Uani 1 1 d . .
H12 H 0.5688 0.1519 0.2715 0.036 Uiso 1 1 calc R U
O13 O 0.7098(2) 0.9175(2) 0.6832(2) 0.0351(7) Uani 1 1 d . .
C13 C 0.6530(3) 0.2560(3) 0.2850(3) 0.0192(7) Uani 1 1 d . .
O14 O 0.5793(2) 0.7883(2) 0.6202(2) 0.0233(6) Uani 1 1 d . .
C14 C 0.6865(3) 0.2004(3) 0.2213(3) 0.0238(8) Uani 1 1 d . .
H14 H 0.6720 0.1305 0.1978 0.029 Uiso 1 1 calc R U
C15 C 0.7405(3) 0.2463(3) 0.1922(3) 0.0271(9) Uani 1 1 d . .
H15A H 0.7626 0.2075 0.1484 0.033 Uiso 1 1 calc R U
O15 O 0.5587(2) 0.8960(2) 0.5620(2) 0.0329(7) Uani 1 1 d . .
O16 O 0.8704(2) 0.4126(2) 0.0299(2) 0.0270(6) Uani 1 1 d D .
H16A H 0.9154(4) 0.4711(5) 0.0804(5) 0.032 Uiso 1 1 d DR U
H16B H 0.8477(3) 0.3521(5) 0.0200(2) 0.032 Uiso 1 1 d DR U
C16 C 0.7631(3) 0.3486(3) 0.2260(3) 0.0239(8) Uani 1 1 d . .
H16 H 0.7995 0.3794 0.2047 0.029 Uiso 1 1 calc R U
C17 C 0.7321(3) 0.4051(3) 0.2908(3) 0.0211(8) Uani 1 1 d . .
H17 H 0.7485 0.4751 0.3149 0.032 Uiso 1 1 calc R U
O17 O 0.0125(2) 0.6750(2) 0.4873(2) 0.0340(7) Uani 1 1 d D .
H17A H 0.0140(2) 0.6257(6) 0.4387(6) 0.041 Uiso 1 1 d DR U
O18 O 0.8003(2) 0.9321(2) 0.8790(2) 0.0366(7) Uani 1 1 d D .
H18B H 0.8153(3) 0.9974(6) 0.9248(4) 0.044 Uiso 1 1 d DR U
H18A H 0.7725(3) 0.9294(2) 0.8176(5) 0.044 Uiso 1 1 d DR U
C18 C 0.6772(3) 0.3607(3) 0.3215(3) 0.0168(7) Uani 1 1 d . .
O19 O 0.4860(2) -0.0172(2) 0.8002(2) 0.0279(6) Uani 1 1 d . .
H19 H 0.5505 0.0116 0.8380 0.042 Uiso 1 1 calc R U
C19 C 0.6422(3) 0.4247(3) 0.3868(3) 0.0162(7) Uani 1 1 d . .
N20 N 0.5921(2) 0.3868(2) 0.4200(2) 0.0152(6) Uani 1 1 d D .
H20 H 0.5817 0.3239 0.4063 0.018 Uiso 1 1 calc DR U
O20 O 0.8305(2) 0.2189(2) 1.0128(2) 0.0341(7) Uani 1 1 d . .
O21 O 0.55674(19) 0.44870(18) 0.47679(18) 0.0169(5) Uani 1 1 d . .
O22 O 0.65932(19) 0.51737(18) 0.41101(18) 0.0167(5) Uani 1 1 d . .
O23 O 0.8407(2) 0.7144(3) 0.4037(2) 0.0342(7) Uani 1 1 d . .
H23 H 0.8920 0.6923 0.4190 0.051 Uiso 1 1 calc R U
C24 C 0.8188(3) 0.7281(3) 0.3214(3) 0.0204(7) Uani 1 1 d . .
C25 C 0.8959(3) 0.7520(3) 0.3012(3) 0.0266(9) Uani 1 1 d . .
H25 H 0.9657 0.7555 0.3439 0.032 Uiso 1 1 calc R U
C26 C 0.8703(3) 0.7704(3) 0.2189(3) 0.0269(9) Uani 1 1 d . .
H26 H 0.9232 0.7878 0.2064 0.032 Uiso 1 1 calc R U
C27 C 0.7689(3) 0.7639(3) 0.1550(3) 0.0310(9) Uani 1 1 d . .
H27 H 0.7521 0.7766 0.0987 0.037 Uiso 1 1 calc R U
C28 C 0.6921(3) 0.7387(3) 0.1736(3) 0.0227(8) Uani 1 1 d . .
H28 H 0.6222 0.7337 0.1293 0.027 Uiso 1 1 calc R U
C29 C 0.7158(3) 0.7206(3) 0.2564(3) 0.0176(7) Uani 1 1 d . .
C30 C 0.6293(3) 0.6958(3) 0.2714(3) 0.0164(7) Uani 1 1 d . .
N31 N 0.6496(2) 0.6960(2) 0.3574(2) 0.0154(6) Uani 1 1 d D .
H31 H 0.7141 0.7077 0.4049 0.018 Uiso 1 1 calc DR U
O32 O 0.56842(18) 0.67746(19) 0.37218(18) 0.0162(5) Uani 1 1 d . .
O33 O 0.53457(18) 0.67695(19) 0.20233(18) 0.0182(5) Uani 1 1 d . .
O34 O 0.3239(2) 0.2201(2) 0.1533(2) 0.0275(6) Uani 1 1 d . .
H34A H 0.3052(14) 0.178(3) 0.1579(4) 0.041 Uiso 1 1 d R U
C35 C 0.3764(3) 0.2121(3) 0.1034(3) 0.0216(8) Uani 1 1 d . .
C36 C 0.3794(3) 0.1203(3) 0.0426(3) 0.0237(8) Uani 1 1 d . .
H36 H 0.3431 0.0606 0.0342 0.028 Uiso 1 1 calc R U
C37 C 0.4355(3) 0.1159(3) -0.0056(3) 0.0268(9) Uani 1 1 d . .
H37 H 0.4367 0.0530 -0.0474 0.032 Uiso 1 1 calc R U
C38 C 0.4897(3) 0.2023(3) 0.0065(3) 0.0259(8) Uani 1 1 d . .
H38 H 0.5292 0.1988 -0.0256 0.031 Uiso 1 1 calc R U
C39 C 0.4860(3) 0.2942(3) 0.0661(3) 0.0211(8) Uani 1 1 d . .
H39 H 0.5223 0.3536 0.0739 0.025 Uiso 1 1 calc R U
C40 C 0.4292(3) 0.2993(3) 0.1143(3) 0.0174(7) Uani 1 1 d . .
C41 C 0.4284(3) 0.4005(3) 0.1761(2) 0.0154(7) Uani 1 1 d . .
N42 N 0.3990(2) 0.4112(2) 0.2425(2) 0.0153(6) Uani 1 1 d D .
H42 H 0.3794 0.3599 0.2494 0.018 Uiso 1 1 calc DR U
O43 O 0.39992(18) 0.50481(17) 0.30063(17) 0.0145(5) Uani 1 1 d . .
O44 O 0.4578(2) 0.47493(19) 0.16727(19) 0.0190(5) Uani 1 1 d . .
O45 O 0.3621(2) 0.93521(19) 0.4273(2) 0.0232(6) Uani 1 1 d . .
H45 H 0.3826 0.9917 0.4338 0.035 Uiso 1 1 calc R U
C46 C 0.2970(3) 0.9376(3) 0.4644(3) 0.0186(7) Uani 1 1 d . .
C47 C 0.2709(3) 1.0238(3) 0.5034(3) 0.0240(8) Uani 1 1 d . .
H47 H 0.3006 1.0834 0.5069 0.029 Uiso 1 1 calc R U
C48 C 0.2021(3) 1.0223(3) 0.5369(3) 0.0280(9) Uani 1 1 d . .
H48 H 0.1833 1.0806 0.5617 0.034 Uiso 1 1 calc R U
C49 C 0.1597(3) 0.9362(3) 0.5349(3) 0.0270(9) Uani 1 1 d . .
H49 H 0.1136 0.9364 0.5597 0.032 Uiso 1 1 calc R U
C50 C 0.1852(3) 0.8505(3) 0.4964(3) 0.0217(8) Uani 1 1 d . .
H50 H 0.1555 0.7913 0.4936 0.026 Uiso 1 1 calc R U
C51 C 0.2545(3) 0.8508(3) 0.4616(3) 0.0176(7) Uani 1 1 d . .
C52 C 0.2733(3) 0.7539(3) 0.4162(2) 0.0148(7) Uani 1 1 d . .
N53 N 0.3656(2) 0.7546(2) 0.4269(2) 0.0158(6) Uani 1 1 d D .
H53 H 0.4153 0.8114 0.4606 0.019 Uiso 1 1 calc DR U
O54 O 0.38368(18) 0.66561(17) 0.38491(18) 0.0153(5) Uani 1 1 d . .
O55 O 0.20169(19) 0.67252(18) 0.3685(2) 0.0211(5) Uani 1 1 d . .
O56 O -0.0170(2) 0.39128(19) -0.10251(19) 0.0241(6) Uani 1 1 d . .
H56 H -0.0706 0.3870 -0.1535 0.036 Uiso 1 1 calc R U
C57 C -0.0246(3) 0.3013(3) -0.1043(3) 0.0190(7) Uani 1 1 d . .
C58 C -0.1020(3) 0.2153(3) -0.1909(3) 0.0258(9) Uani 1 1 d . .
H58 H -0.1530 0.2203 -0.2480 0.031 Uiso 1 1 calc R U
C59 C -0.1054(3) 0.1231(3) -0.1943(3) 0.0272(9) Uani 1 1 d . .
H59 H -0.1586 0.0651 -0.2534 0.033 Uiso 1 1 calc R U
C60 C -0.0314(3) 0.1150(3) -0.1120(3) 0.0248(8) Uani 1 1 d . .
H60 H -0.0321 0.0514 -0.1151 0.030 Uiso 1 1 calc R U
C61 C 0.0442(3) 0.2003(3) -0.0243(3) 0.0186(7) Uani 1 1 d . .
H61 H 0.0939 0.1946 0.0329 0.022 Uiso 1 1 calc R U
C62 C 0.0481(3) 0.2943(3) -0.0191(2) 0.0152(7) Uani 1 1 d . .
C63 C 0.1251(2) 0.3820(3) 0.0809(2) 0.0133(6) Uani 1 1 d . .
N64 N 0.1418(2) 0.4716(2) 0.0886(2) 0.0159(6) Uani 1 1 d D .
H64 H 0.1117 0.4794 0.0334 0.019 Uiso 1 1 calc DR U
O65 O 0.20673(18) 0.55383(17) 0.18364(17) 0.0154(5) Uani 1 1 d . .
O66 O 0.17313(18) 0.37160(17) 0.16103(17) 0.0152(5) Uani 1 1 d . .
C67 C 0.3437(4) 0.5273(4) -0.0307(3) 0.0428(12) Uani 1 1 d . .
H67A H 0.3612 0.5876 -0.0357 0.064 Uiso 1 1 calc R U
H67B H 0.2884 0.4745 -0.0982 0.064 Uiso 1 1 calc R U
H67C H 0.4056 0.5053 -0.0065 0.064 Uiso 1 1 calc R U
C68 C 0.4390(4) 0.0302(3) 0.7394(3) 0.0384(11) Uani 1 1 d . .
H68A H 0.4543 0.1010 0.7842 0.058 Uiso 1 1 calc R U
H68B H 0.3633 -0.0016 0.6974 0.058 Uiso 1 1 calc R U
H68C H 0.4671 0.0238 0.6949 0.058 Uiso 1 1 calc R U
C69 C 0.0164(6) 0.6490(5) 0.5617(4) 0.066(2) Uani 1 1 d . .
H69A H 0.0667 0.6117 0.5757 0.098 Uiso 1 1 calc R U
H69B H -0.0528 0.6076 0.5363 0.098 Uiso 1 1 calc R U
H69C H 0.0380 0.7098 0.6249 0.098 Uiso 1 1 calc R U

loop_
_atom_site_aniso_label
_atom_site_aniso_U_11
_atom_site_aniso_U_22
_atom_site_aniso_U_33
_atom_site_aniso_U_23
_atom_site_aniso_U_13
_atom_site_aniso_U_12
Bi1 0.01224(5) 0.01002(6) 0.00987(5) 0.00511(4) 0.00445(4) 0.00139(4)
N1 0.0260(18) 0.0271(19) 0.0329(19) 0.0057(15) 0.0194(16) -0.0041(15)
O1 0.0160(12) 0.0280(15) 0.0205(13) 0.0171(12) 0.0002(10) -0.0012(11)
Bi2 0.01226(6) 0.01450(6) 0.01280(6) 0.00834(5) 0.00430(5) 0.00218(5)
C2 0.0172(16) 0.0144(17) 0.0165(16) 0.0071(14) 0.0072(14) 0.0039(13)
N2 0.0259(17) 0.0248(18) 0.0221(16) 0.0107(14) 0.0104(14) 0.0057(14)
O2 0.0171(12) 0.0281(15) 0.0184(13) 0.0037(11) 0.0083(11) 0.0024(11)
Bi3 0.01303(6) 0.01073(6) 0.01019(5) 0.00508(4) 0.00344(4) -0.00002(4)
C3 0.0133(16) 0.022(2) 0.0190(17) 0.0039(15) 0.0025(14) 0.0019(14)
N3 0.0198(15) 0.0137(16) 0.0221(16) 0.0039(13) 0.0057(13) 0.0032(12)
O3 0.054(2) 0.051(2) 0.0327(18) 0.0205(17) 0.0219(17) -0.0047(18)
C4 0.0144(16) 0.023(2) 0.029(2) 0.0090(17) 0.0099(15) -0.0004(15)
O4 0.040(2) 0.046(2) 0.067(3) 0.0045(19) 0.039(2) 0.0041(17)
C5 0.0243(19) 0.021(2) 0.0254(19) 0.0124(16) 0.0142(16) 0.0039(16)
O5 0.065(2) 0.0297(17) 0.0390(17) 0.0259(15) 0.0355(17) 0.0279(16)
C6 0.0144(16) 0.0192(18) 0.0147(15) 0.0076(14) 0.0057(13) 0.0048(14)
O6 0.0250(14) 0.0408(18) 0.0182(13) 0.0143(13) 0.0097(12) 0.0102(13)
C7 0.0130(15) 0.0136(17) 0.0135(15) 0.0049(13) 0.0047(13) 0.0002(13)
O7 0.0247(15) 0.0385(18) 0.0286(15) 0.0203(14) 0.0060(12) 0.0120(13)
C8 0.0147(15) 0.0121(16) 0.0152(15) 0.0051(13) 0.0070(13) 0.0041(13)
O9 0.0356(17) 0.0238(16) 0.0438(19) 0.0173(14) 0.0113(15) 0.0045(14)
N9 0.0134(13) 0.0119(14) 0.0115(13) 0.0046(11) 0.0015(11) -0.0018(11)
O10 0.0141(11) 0.0137(12) 0.0139(11) 0.0079(10) 0.0021(9) -0.0010(9)
O11 0.0145(11) 0.0191(13) 0.0108(11) 0.0070(10) 0.0029(9) -0.0017(10)
O12 0.0352(15) 0.0121(13) 0.0276(14) 0.0081(11) 0.0201(13) 0.0072(12)
O13 0.0218(14) 0.0320(17) 0.0352(17) 0.0164(14) 0.0037(13) -0.0023(13)
C13 0.0197(17) 0.0182(18) 0.0195(17) 0.0094(15) 0.0094(15) 0.0058(14)
O14 0.0267(14) 0.0199(14) 0.0262(14) 0.0134(12) 0.0136(12) 0.0081(11)
C14 0.028(2) 0.0194(19) 0.0219(18) 0.0053(15) 0.0145(16) 0.0102(16)
C15 0.031(2) 0.030(2) 0.0238(19) 0.0087(17) 0.0192(17) 0.0133(18)
O15 0.0220(14) 0.0200(15) 0.0389(17) 0.0173(13) 0.0011(13) -0.0031(12)
O16 0.0219(14) 0.0238(15) 0.0264(14) 0.0106(12) 0.0076(12) 0.0009(11)
C16 0.0236(19) 0.030(2) 0.0240(19) 0.0130(17) 0.0163(16) 0.0076(16)
C17 0.0197(17) 0.0202(19) 0.0233(18) 0.0101(15) 0.0112(15) 0.0050(15)
O17 0.0317(16) 0.0375(18) 0.0328(16) 0.0143(14) 0.0183(14) 0.0122(14)
O18 0.0415(18) 0.0289(17) 0.0335(16) 0.0141(14) 0.0169(15) 0.0003(14)
C18 0.0137(15) 0.0173(18) 0.0147(15) 0.0051(14) 0.0058(13) 0.0050(13)
O19 0.0246(14) 0.0207(15) 0.0278(15) 0.0104(12) 0.0071(12) 0.0031(12)
C19 0.0145(15) 0.0190(18) 0.0136(15) 0.0096(14) 0.0050(13) 0.0023(13)
N20 0.0189(14) 0.0130(14) 0.0150(13) 0.0067(11) 0.0097(12) 0.0040(12)
O20 0.0225(14) 0.0337(17) 0.0378(17) 0.0206(14) 0.0071(13) 0.0032(13)
O21 0.0214(12) 0.0112(12) 0.0192(12) 0.0047(10) 0.0134(10) 0.0041(10)
O22 0.0209(12) 0.0112(12) 0.0191(12) 0.0076(10) 0.0110(10) 0.0046(10)
O23 0.0179(14) 0.068(2) 0.0251(15) 0.0323(16) 0.0090(12) 0.0138(14)
C24 0.0165(16) 0.027(2) 0.0145(16) 0.0096(15) 0.0062(14) 0.0028(15)
C25 0.0180(18) 0.039(2) 0.0237(19) 0.0155(18) 0.0108(16) 0.0063(17)
C26 0.0236(19) 0.038(2) 0.027(2) 0.0172(18) 0.0178(17) 0.0047(17)
C27 0.032(2) 0.042(3) 0.027(2) 0.021(2) 0.0176(18) 0.0061(19)
C28 0.0188(17) 0.033(2) 0.0210(18) 0.0178(17) 0.0104(15) 0.0058(16)
C29 0.0179(16) 0.0186(18) 0.0143(15) 0.0076(14) 0.0075(14) 0.0019(14)
C30 0.0158(16) 0.0143(17) 0.0135(15) 0.0050(13) 0.0053(13) 0.0009(13)
N31 0.0153(13) 0.0184(15) 0.0162(13) 0.0111(12) 0.0090(12) 0.0030(12)
O32 0.0137(11) 0.0221(13) 0.0146(11) 0.0113(10) 0.0070(10) 0.0022(10)
O33 0.0151(12) 0.0242(14) 0.0148(11) 0.0126(10) 0.0052(10) 0.0020(10)
O34 0.0374(16) 0.0152(14) 0.0339(16) 0.0097(12) 0.0235(14) 0.0046(12)
C35 0.0194(17) 0.022(2) 0.0193(17) 0.0089(15) 0.0076(15) 0.0059(15)
C36 0.0254(19) 0.0164(19) 0.0224(18) 0.0061(15) 0.0097(16) 0.0063(15)
C37 0.032(2) 0.023(2) 0.0167(17) 0.0052(15) 0.0091(16) 0.0129(17)
C38 0.030(2) 0.032(2) 0.0197(18) 0.0125(17) 0.0145(17) 0.0168(18)
C39 0.0225(18) 0.025(2) 0.0153(16) 0.0113(15) 0.0078(14) 0.0081(15)
C40 0.0165(16) 0.0180(18) 0.0111(15) 0.0054(13) 0.0037(13) 0.0038(14)
C41 0.0137(15) 0.0178(18) 0.0109(14) 0.0071(13) 0.0031(12) 0.0051(13)
N42 0.0184(14) 0.0102(14) 0.0131(13) 0.0039(11) 0.0066(11) 0.0024(11)
O43 0.0183(12) 0.0091(11) 0.0131(11) 0.0044(9) 0.0070(10) 0.0023(9)
O44 0.0249(13) 0.0170(13) 0.0196(12) 0.0101(10) 0.0137(11) 0.0065(11)
O45 0.0269(14) 0.0126(13) 0.0316(15) 0.0108(12) 0.0162(12) 0.0042(11)
C46 0.0181(17) 0.0144(17) 0.0163(16) 0.0066(14) 0.0045(14) 0.0034(14)
C47 0.0227(19) 0.0166(19) 0.0232(18) 0.0086(15) 0.0052(16) 0.0070(15)
C48 0.027(2) 0.026(2) 0.025(2) 0.0081(17) 0.0111(17) 0.0145(17)
C49 0.025(2) 0.025(2) 0.026(2) 0.0070(17) 0.0134(17) 0.0067(17)
C50 0.0162(17) 0.0207(19) 0.0211(18) 0.0049(15) 0.0089(15) 0.0016(14)
C51 0.0168(16) 0.0152(17) 0.0153(16) 0.0061(14) 0.0052(13) 0.0051(14)
C52 0.0155(15) 0.0132(17) 0.0128(15) 0.0068(13) 0.0052(13) 0.0008(13)
N53 0.0171(14) 0.0088(14) 0.0166(14) 0.0048(11) 0.0063(12) 0.0017(11)
O54 0.0155(11) 0.0112(12) 0.0150(11) 0.0044(9) 0.0065(10) 0.0023(9)
O55 0.0174(12) 0.0117(12) 0.0272(14) 0.0042(11) 0.0111(11) -0.0004(10)
O56 0.0271(14) 0.0209(14) 0.0138(12) 0.0095(11) 0.0018(11) 0.0064(11)
C57 0.0196(17) 0.0186(18) 0.0164(16) 0.0075(14) 0.0076(14) 0.0092(14)
C58 0.0224(19) 0.025(2) 0.0144(17) 0.0035(15) 0.0031(15) 0.0058(16)
C59 0.0217(19) 0.021(2) 0.0202(18) 0.0016(16) 0.0041(15) 0.0026(16)
C60 0.027(2) 0.0149(19) 0.0243(19) 0.0059(15) 0.0105(16) 0.0038(15)
C61 0.0165(16) 0.0192(18) 0.0168(16) 0.0070(14) 0.0076(14) 0.0036(14)
C62 0.0150(15) 0.0143(17) 0.0103(14) 0.0030(13) 0.0046(13) 0.0031(13)
C63 0.0115(14) 0.0158(17) 0.0136(15) 0.0077(13) 0.0066(12) 0.0046(13)
N64 0.0157(14) 0.0160(15) 0.0090(12) 0.0047(11) 0.0030(11) 0.0003(11)
O65 0.0179(12) 0.0121(12) 0.0124(11) 0.0056(9) 0.0057(10) 0.0012(9)
O66 0.0142(11) 0.0137(12) 0.0117(11) 0.0065(9) 0.0023(9) 0.0014(9)
C67 0.045(3) 0.064(4) 0.026(2) 0.022(2) 0.021(2) 0.022(3)
C68 0.036(2) 0.032(2) 0.026(2) 0.0164(19) -0.0006(19) 0.001(2)
C69 0.104(5) 0.083(5) 0.038(3) 0.042(3) 0.040(3) 0.070(4)

loop_
_atom_type_symbol
_atom_type_description
_atom_type_scat_dispersion_real
_atom_type_scat_dispersion_imag
_atom_type_scat_source
C C 0.0033 0.0016 'International Tables Vol C Tables 4.2.6.8 and 6.1.1.4'
H H 0.0000 0.0000 'International Tables Vol C Tables 4.2.6.8 and 6.1.1.4'
N N 0.0061 0.0033 'International Tables Vol C Tables 4.2.6.8 and 6.1.1.4'
O O 0.0106 0.0060 'International Tables Vol C Tables 4.2.6.8 and 6.1.1.4'
Bi Bi -4.1077 10.2566 'International Tables Vol C Tables 4.2.6.8 and 6.1.1.4'

loop_
_geom_angle_atom_site_label_1
_geom_angle_atom_site_label_2
_geom_angle_atom_site_label_3
_geom_angle
_geom_angle_site_symmetry_3
O10 Bi1 O22 96.40(9) .
O10 Bi1 O11 70.28(8) .
O22 Bi1 O11 77.70(9) .
O10 Bi1 O21 76.79(8) .
O22 Bi1 O21 68.86(8) .
O11 Bi1 O21 129.38(9) .
O10 Bi1 O32 139.98(8) .
O22 Bi1 O32 78.25(8) .
O11 Bi1 O32 69.83(8) .
O21 Bi1 O32 133.86(8) .
O10 Bi1 O21 87.17(8) 2_666
O22 Bi1 O21 129.35(8) 2_666
O11 Bi1 O21 147.56(8) 2_666
O21 Bi1 O21 62.90(10) 2_666
O32 Bi1 O21 126.99(8) 2_666
O3 N1 O4 122.6(4) .
O3 N1 O2 118.9(4) .
O4 N1 O2 118.5(4) .
C2 O1 H1 109.5 .
O32 Bi2 O33 71.02(8) .
O32 Bi2 O44 87.69(9) .
O33 Bi2 O44 79.54(9) .
O32 Bi2 O43 77.40(8) .
O33 Bi2 O43 134.00(8) .
O44 Bi2 O43 66.41(8) .
O32 Bi2 O6 148.16(9) .
O33 Bi2 O6 79.32(9) .
O44 Bi2 O6 75.57(9) .
O43 Bi2 O6 118.15(9) .
O32 Bi2 O5 88.98(10) .
O33 Bi2 O5 80.47(10) .
O44 Bi2 O5 159.74(9) .
O43 Bi2 O5 132.05(8) .
O6 Bi2 O5 97.44(10) .
O32 Bi2 O54 71.88(8) .
O33 Bi2 O54 135.91(8) .
O44 Bi2 O54 121.71(8) .
O43 Bi2 O54 56.16(8) .
O6 Bi2 O54 139.93(8) .
O5 Bi2 O54 75.89(8) .
O1 C2 C3 121.8(3) .
O1 C2 C7 118.3(3) .
C3 C2 C7 119.9(3) .
O20 N2 O7 121.3(3) .
O20 N2 O9 119.2(3) .
O7 N2 O9 119.4(3) .
N1 O2 Bi3 103.6(2) .
O65 Bi3 O54 77.18(8) .
O65 Bi3 O55 79.12(9) .
O54 Bi3 O55 68.28(8) .
O65 Bi3 O66 69.55(8) .
O54 Bi3 O66 130.97(8) .
O55 Bi3 O66 134.66(8) .
O65 Bi3 O43 81.05(8) .
O54 Bi3 O43 60.70(8) .
O55 Bi3 O43 128.09(8) .
O66 Bi3 O43 79.03(8) .
O65 Bi3 O2 76.84(9) .
O54 Bi3 O2 134.08(9) .
O55 Bi3 O2 70.07(9) .
O66 Bi3 O2 71.43(8) .
O43 Bi3 O2 147.76(8) .
O65 Bi3 O10 132.73(8) 2_666
O54 Bi3 O10 118.88(8) 2_666
O55 Bi3 O10 147.47(8) 2_666
O66 Bi3 O10 67.48(7) 2_666
O43 Bi3 O10 72.43(7) 2_666
O2 Bi3 O10 106.58(8) 2_666
C4 C3 C2 120.5(3) .
C4 C3 H3 119.8 .
C2 C3 H3 119.8 .
O13 N3 O15 118.2(3) .
O13 N3 O14 122.1(3) .
O15 N3 O14 119.6(3) .
C3 C4 C5 120.2(3) .
C3 C4 H4 119.9 .
C5 C4 H4 119.9 .
C6 C5 C4 119.1(3) .
C6 C5 H5 120.5 .
C4 C5 H5 120.5 .
Bi2 O5 H5A 129.0 .
Bi2 O5 H5B 114.4 .
H5A O5 H5B 99.9 .
C5 C6 C7 121.9(3) .
C5 C6 H6 119.1 .
C7 C6 H6 119.1 .
C67 O6 Bi2 129.4(3) .
C67 O6 H6A 130.3 .
Bi2 O6 H6A 77.1 .
C6 C7 C2 118.4(3) .
C6 C7 C8 117.4(3) .
C2 C7 C8 124.1(3) .
O11 C8 N9 119.3(3) .
O11 C8 C7 120.3(3) .
N9 C8 C7 120.3(3) .
C8 N9 O10 120.0(3) .
C8 N9 H9 120.0 .
O10 N9 H9 120.0 .
N9 O10 Bi1 114.14(17) .
N9 O10 Bi3 107.62(17) 2_666
Bi1 O10 Bi3 121.58(10) 2_666
C8 O11 Bi1 115.9(2) .
C13 O12 H12 109.5 .
O12 C13 C14 122.0(3) .
O12 C13 C18 118.9(3) .
C14 C13 C18 119.2(3) .
C15 C14 C13 120.3(4) .
C15 C14 H14 119.8 .
C13 C14 H14 119.8 .
C14 C15 C16 121.0(4) .
C14 C15 H15A 119.5 .
C16 C15 H15A 119.5 .
H16A O16 H16B 139.2 .
C17 C16 C15 119.3(4) .
C17 C16 H16 120.3 .
C15 C16 H16 120.3 .
C16 C17 C18 121.0(4) .
C16 C17 H17 119.5 .
C18 C17 H17 119.5 .
C69 O17 H17A 111.1 .
H18B O18 H18A 106.1 .
C17 C18 C13 119.1(3) .
C17 C18 C19 118.1(3) .
C13 C18 C19 122.7(3) .
C68 O19 H19 109.5 .
O22 C19 N20 119.4(3) .
O22 C19 C18 120.1(3) .
N20 C19 C18 120.5(3) .
C19 N20 O21 118.2(3) .
C19 N20 H20 120.9 .
O21 N20 H20 120.9 .
N20 O21 Bi1 113.71(18) .
N20 O21 Bi1 125.40(18) 2_666
Bi1 O21 Bi1 117.10(10) 2_666
C19 O22 Bi1 119.3(2) .
C24 O23 H23 109.5 .
O23 C24 C29 118.2(3) .
O23 C24 C25 122.2(3) .
C29 C24 C25 119.5(3) .
C26 C25 C24 120.0(4) .
C26 C25 H25 120.0 .
C24 C25 H25 120.0 .
C27 C26 C25 120.8(4) .
C27 C26 H26 119.6 .
C25 C26 H26 119.6 .
C26 C27 C28 119.4(4) .
C26 C27 H27 120.3 .
C28 C27 H27 120.3 .
C27 C28 C29 121.0(4) .
C27 C28 H28 119.5 .
C29 C28 H28 119.5 .
C28 C29 C24 119.3(3) .
C28 C29 C30 117.3(3) .
C24 C29 C30 123.4(3) .
O33 C30 N31 119.6(3) .
O33 C30 C29 120.6(3) .
N31 C30 C29 119.8(3) .
C30 N31 O32 119.1(3) .
C30 N31 H31 120.5 .
O32 N31 H31 120.5 .
N31 O32 Bi2 113.02(18) .
N31 O32 Bi1 120.11(18) .
Bi2 O32 Bi1 115.78(10) .
C30 O33 Bi2 114.8(2) .
C35 O34 H34A 120.4 .
O34 C35 C36 122.2(4) .
O34 C35 C40 118.4(3) .
C36 C35 C40 119.4(4) .
C37 C36 C35 120.1(4) .
C37 C36 H36 119.9 .
C35 C36 H36 119.9 .
C38 C37 C36 120.7(4) .
C38 C37 H37 119.7 .
C36 C37 H37 119.7 .
C37 C38 C39 119.6(4) .
C37 C38 H38 120.2 .
C39 C38 H38 120.2 .
C38 C39 C40 120.2(4) .
C38 C39 H39 119.9 .
C40 C39 H39 119.9 .
C39 C40 C35 120.0(3) .
C39 C40 C41 116.9(3) .
C35 C40 C41 123.1(3) .
O44 C41 N42 120.6(3) .
O44 C41 C40 121.2(3) .
N42 C41 C40 118.1(3) .
C41 N42 O43 118.2(3) .
C41 N42 H42 120.9 .
O43 N42 H42 120.9 .
N42 O43 Bi3 118.98(18) .
N42 O43 Bi2 111.10(17) .
Bi3 O43 Bi2 101.41(9) .
C41 O44 Bi2 118.9(2) .
C46 O45 H45 109.5 .
O45 C46 C47 121.8(3) .
O45 C46 C51 118.7(3) .
C47 C46 C51 119.5(4) .
C48 C47 C46 120.0(4) .
C48 C47 H47 120.0 .
C46 C47 H47 120.0 .
C47 C48 C49 120.9(4) .
C47 C48 H48 119.5 .
C49 C48 H48 119.5 .
C50 C49 C48 119.5(4) .
C50 C49 H49 120.3 .
C48 C49 H49 120.3 .
C49 C50 C51 120.2(4) .
C49 C50 H50 119.9 .
C51 C50 H50 119.9 .
C50 C51 C46 119.8(3) .
C50 C51 C52 116.8(3) .
C46 C51 C52 123.3(3) .
O55 C52 N53 120.6(3) .
O55 C52 C51 120.4(3) .
N53 C52 C51 119.0(3) .
C52 N53 O54 119.5(3) .
C52 N53 H53 120.3 .
O54 N53 H53 120.3 .
N53 O54 Bi3 114.49(18) .
N53 O54 Bi2 121.28(18) .
Bi3 O54 Bi2 98.96(8) .
C52 O55 Bi3 116.4(2) .
C57 O56 H56 109.5 .
O56 C57 C62 119.2(3) .
O56 C57 C58 121.1(3) .
C62 C57 C58 119.7(3) .
C59 C58 C57 120.7(4) .
C59 C58 H58 119.6 .
C57 C58 H58 119.6 .
C60 C59 C58 120.0(4) .
C60 C59 H59 120.0 .
C58 C59 H59 120.0 .
C59 C60 C61 119.8(4) .
C59 C60 H60 120.1 .
C61 C60 H60 120.1 .
C60 C61 C62 120.9(3) .
C60 C61 H61 119.5 .
C62 C61 H61 119.5 .
C57 C62 C61 118.8(3) .
C57 C62 C63 123.9(3) .
C61 C62 C63 117.1(3) .
O66 C63 N64 119.2(3) .
O66 C63 C62 120.3(3) .
N64 C63 C62 120.5(3) .
C63 N64 O65 120.0(3) .
C63 N64 H64 120.0 .
O65 N64 H64 120.0 .
N64 O65 Bi3 114.59(18) .
C63 O66 Bi3 113.3(2) .
O6 C67 H67A 109.5 .
O6 C67 H67B 109.5 .
H67A C67 H67B 109.5 .
O6 C67 H67C 109.5 .
H67A C67 H67C 109.5 .
H67B C67 H67C 109.5 .
O19 C68 H68A 109.5 .
O19 C68 H68B 109.5 .
H68A C68 H68B 109.5 .
O19 C68 H68C 109.5 .
H68A C68 H68C 109.5 .
H68B C68 H68C 109.5 .
O17 C69 H69A 109.5 .
O17 C69 H69B 109.5 .
H69A C69 H69B 109.5 .
O17 C69 H69C 109.5 .
H69A C69 H69C 109.5 .
H69B C69 H69C 109.5 .

loop_
_geom_bond_atom_site_label_1
_geom_bond_atom_site_label_2
_geom_bond_distance
_geom_bond_site_symmetry_2
Bi1 O10 2.256(2) .
Bi1 O22 2.268(2) .
Bi1 O11 2.327(2) .
Bi1 O21 2.337(2) .
Bi1 O32 2.521(2) .
Bi1 O21 2.577(2) 2_666
N1 O3 1.239(5) .
N1 O4 1.240(5) .
N1 O2 1.279(4) .
O1 C2 1.360(4) .
O1 H1 0.8400 .
Bi2 O32 2.230(2) .
Bi2 O33 2.277(2) .
Bi2 O44 2.312(3) .
Bi2 O43 2.459(2) .
Bi2 O6 2.509(3) .
Bi2 O5 2.604(3) .
Bi2 O54 2.639(2) .
C2 C3 1.390(5) .
C2 C7 1.405(5) .
N2 O20 1.233(4) .
N2 O7 1.236(4) .
N2 O9 1.277(4) .
O2 Bi3 2.515(3) .
Bi3 O65 2.226(2) .
Bi3 O54 2.329(2) .
Bi3 O55 2.378(3) .
Bi3 O66 2.380(2) .
Bi3 O43 2.427(2) .
Bi3 O10 2.721(2) 2_666
C3 C4 1.388(6) .
C3 H3 0.9500 .
N3 O13 1.242(4) .
N3 O15 1.256(4) .
N3 O14 1.263(4) .
C4 C5 1.392(5) .
C4 H4 0.9500 .
C5 C6 1.384(5) .
C5 H5 0.9500 .
O5 H5A 0.877(7) .
O5 H5B 0.877(7) .
C6 C7 1.394(5) .
C6 H6 0.9500 .
O6 C67 1.398(5) .
O6 H6A 0.876(10) .
C7 C8 1.480(5) .
C8 O11 1.283(4) .
C8 N9 1.317(4) .
N9 O10 1.384(3) .
N9 H9 0.8800 .
O10 Bi3 2.721(2) 2_666
O12 C13 1.363(4) .
O12 H12 0.8400 .
C13 C14 1.393(5) .
C13 C18 1.421(5) .
C14 C15 1.380(6) .
C14 H14 0.9500 .
C15 C16 1.391(6) .
C15 H15A 0.9500 .
O16 H16A 0.882(7) .
O16 H16B 0.882(7) .
C16 C17 1.382(5) .
C16 H16 0.9500 .
C17 C18 1.396(5) .
C17 H17 0.9500 .
O17 C69 1.411(6) .
O17 H17A 0.875(10) .
O18 H18B 0.921(7) .
O18 H18A 0.890(7) .
C18 C19 1.474(5) .
O19 C68 1.426(5) .
O19 H19 0.8400 .
C19 O22 1.280(4) .
C19 N20 1.322(4) .
N20 O21 1.379(4) .
N20 H20 0.8800 .
O21 Bi1 2.577(2) 2_666
O23 C24 1.355(4) .
O23 H23 0.8400 .
C24 C29 1.399(5) .
C24 C25 1.401(5) .
C25 C26 1.387(5) .
C25 H25 0.9500 .
C26 C27 1.381(6) .
C26 H26 0.9500 .
C27 C28 1.385(5) .
C27 H27 0.9500 .
C28 C29 1.397(5) .
C28 H28 0.9500 .
C29 C30 1.476(5) .
C30 O33 1.282(4) .
C30 N31 1.315(4) .
N31 O32 1.377(4) .
N31 H31 0.8800 .
O34 C35 1.355(5) .
O34 H34A 0.73(5) .
C35 C36 1.393(5) .
C35 C40 1.399(5) .
C36 C37 1.387(6) .
C36 H36 0.9500 .
C37 C38 1.386(6) .
C37 H37 0.9500 .
C38 C39 1.392(5) .
C38 H38 0.9500 .
C39 C40 1.394(5) .
C39 H39 0.9500 .
C40 C41 1.492(5) .
C41 O44 1.268(4) .
C41 N42 1.318(4) .
N42 O43 1.375(4) .
N42 H42 0.8800 .
O45 C46 1.365(4) .
O45 H45 0.8400 .
C46 C47 1.397(5) .
C46 C51 1.399(5) .
C47 C48 1.376(6) .
C47 H47 0.9500 .
C48 C49 1.394(6) .
C48 H48 0.9500 .
C49 C50 1.385(5) .
C49 H49 0.9500 .
C50 C51 1.399(5) .
C50 H50 0.9500 .
C51 C52 1.493(5) .
C52 O55 1.265(4) .
C52 N53 1.317(4) .
N53 O54 1.378(4) .
N53 H53 0.8800 .
O56 C57 1.355(4) .
O56 H56 0.8400 .
C57 C62 1.396(5) .
C57 C58 1.398(5) .
C58 C59 1.380(6) .
C58 H58 0.9500 .
C59 C60 1.379(5) .
C59 H59 0.9500 .
C60 C61 1.390(5) .
C60 H60 0.9500 .
C61 C62 1.396(5) .
C61 H61 0.9500 .
C62 C63 1.487(5) .
C63 O66 1.275(4) .
C63 N64 1.314(4) .
N64 O65 1.385(3) .
N64 H64 0.8800 .
C67 H67A 0.9800 .
C67 H67B 0.9800 .
C67 H67C 0.9800 .
C68 H68A 0.9800 .
C68 H68B 0.9800 .
C68 H68C 0.9800 .
C69 H69A 0.9800 .
C69 H69B 0.9800 .
C69 H69C 0.9800 .

loop_
_geom_hbond_atom_site_label_D
_geom_hbond_atom_site_label_H
_geom_hbond_atom_site_label_A
_geom_hbond_distance_DH
_geom_hbond_distance_HA
_geom_hbond_distance_DA
_geom_hbond_angle_DHA
_geom_hbond_site_symmetry_A
O1 H1 O20 0.84 1.92 2.717(4) 159 2_767
O5 H5A O45 0.88 2.09 2.897(4) 153 .
O5 H5B O7 0.88 1.96 2.790(4) 158 2_666
O6 H6A O16 0.88 2.07 2.638(4) 121 2_665
N9 H9 O1 0.88 1.98 2.633(4) 130 .
N9 H9 O66 0.88 2.31 2.845(4) 120 2_666
O12 H12 O19 0.84 1.81 2.646(4) 170 2_656
O16 H16A O2 0.88 2.31 2.866(4) 121 1_655
O16 H16A O56 0.88 2.30 3.013(4) 138 2_665
O16 H16B O20 0.88 1.98 2.844(4) 167 1_554
O17 H17A N1 0.88 2.48 3.349(5) 171 .
O17 H17A O3 0.88 2.43 3.224(5) 151 .
O17 H17A O4 0.88 2.03 2.831(5) 152 .
O18 H18B O9 0.92 2.18 2.843(5) 129 1_565
O18 H18A O13 0.89 1.91 2.802(4) 178 .
O19 H19 O9 0.84 2.05 2.891(4) 176 .
N20 H20 O12 0.88 1.91 2.591(4) 132 .
O23 H23 O17 0.84 1.76 2.576(4) 163 1_655
N31 H31 O11 0.88 2.30 2.815(4) 117 .
N31 H31 O23 0.88 1.91 2.583(4) 132 .
O34 H34A O18 0.73 1.90 2.575(4) 153 2_666
C36 H36 O9 0.95 2.51 3.430(5) 163 2_656
N42 H42 O10 0.88 2.45 3.016(4) 123 2_666
N42 H42 O34 0.88 1.92 2.575(4) 130 .
O45 H45 O15 0.84 1.82 2.655(4) 170 2_676
N53 H53 O15 0.88 1.95 2.756(4) 152 .
N53 H53 O45 0.88 2.27 2.755(4) 115 .
O56 H56 O65 0.84 2.23 2.907(4) 138 2_565
N64 H64 O16 0.88 2.32 3.061(4) 142 2_665
N64 H64 O56 0.88 2.00 2.648(4) 130 .

loop_
_geom_torsion_atom_site_label_1
_geom_torsion_atom_site_label_2
_geom_torsion_atom_site_label_3
_geom_torsion_atom_site_label_4
_geom_torsion
_geom_torsion_site_symmetry_4
O3 N1 O2 Bi3 -22.7(4) .
O4 N1 O2 Bi3 155.5(3) .
O1 C2 C3 C4 -179.9(4) .
C7 C2 C3 C4 0.3(6) .
C2 C3 C4 C5 1.1(6) .
C3 C4 C5 C6 -1.5(6) .
C4 C5 C6 C7 0.6(6) .
C5 C6 C7 C2 0.7(5) .
C5 C6 C7 C8 -177.7(3) .
O1 C2 C7 C6 179.0(3) .
C3 C2 C7 C6 -1.1(5) .
O1 C2 C7 C8 -2.7(5) .
C3 C2 C7 C8 177.2(3) .
C6 C7 C8 O11 9.5(5) .
C2 C7 C8 O11 -168.9(3) .
C6 C7 C8 N9 -169.4(3) .
C2 C7 C8 N9 12.3(5) .
O11 C8 N9 O10 3.5(5) .
C7 C8 N9 O10 -177.6(3) .
C8 N9 O10 Bi1 -7.0(4) .
C8 N9 O10 Bi3 131.1(3) 2_666
N9 C8 O11 Bi1 1.8(4) .
C7 C8 O11 Bi1 -177.1(2) .
O12 C13 C14 C15 178.6(4) .
C18 C13 C14 C15 -1.4(6) .
C13 C14 C15 C16 0.3(6) .
C14 C15 C16 C17 0.9(6) .
C15 C16 C17 C18 -1.0(6) .
C16 C17 C18 C13 -0.1(5) .
C16 C17 C18 C19 -177.1(3) .
O12 C13 C18 C17 -178.7(3) .
C14 C13 C18 C17 1.3(5) .
O12 C13 C18 C19 -1.9(5) .
C14 C13 C18 C19 178.2(3) .
C17 C18 C19 O22 2.3(5) .
C13 C18 C19 O22 -174.6(3) .
C17 C18 C19 N20 -178.3(3) .
C13 C18 C19 N20 4.8(5) .
O22 C19 N20 O21 2.4(5) .
C18 C19 N20 O21 -177.0(3) .
C19 N20 O21 Bi1 3.3(3) .
C19 N20 O21 Bi1 160.6(2) 2_666
N20 C19 O22 Bi1 -7.3(4) .
C18 C19 O22 Bi1 172.1(2) .
O23 C24 C25 C26 -176.5(4) .
C29 C24 C25 C26 1.7(6) .
C24 C25 C26 C27 -1.2(7) .
C25 C26 C27 C28 0.1(7) .
C26 C27 C28 C29 0.5(7) .
C27 C28 C29 C24 0.0(6) .
C27 C28 C29 C30 179.0(4) .
O23 C24 C29 C28 177.1(4) .
C25 C24 C29 C28 -1.1(6) .
O23 C24 C29 C30 -1.8(6) .
C25 C24 C29 C30 -180.0(4) .
C28 C29 C30 O33 10.4(5) .
C24 C29 C30 O33 -170.7(4) .
C28 C29 C30 N31 -167.6(3) .
C24 C29 C30 N31 11.3(6) .
O33 C30 N31 O32 -1.2(5) .
C29 C30 N31 O32 176.9(3) .
C30 N31 O32 Bi2 13.0(4) .
C30 N31 O32 Bi1 155.5(2) .
N31 C30 O33 Bi2 -11.2(4) .
C29 C30 O33 Bi2 170.7(3) .
O34 C35 C36 C37 -179.0(3) .
C40 C35 C36 C37 0.8(6) .
C35 C36 C37 C38 0.5(6) .
C36 C37 C38 C39 -1.4(6) .
C37 C38 C39 C40 0.8(5) .
C38 C39 C40 C35 0.5(5) .
C38 C39 C40 C41 -179.5(3) .
O34 C35 C40 C39 178.5(3) .
C36 C35 C40 C39 -1.3(5) .
O34 C35 C40 C41 -1.5(5) .
C36 C35 C40 C41 178.7(3) .
C39 C40 C41 O44 15.0(5) .
C35 C40 C41 O44 -165.0(3) .
C39 C40 C41 N42 -163.0(3) .
C35 C40 C41 N42 17.0(5) .
O44 C41 N42 O43 0.9(5) .
C40 C41 N42 O43 178.9(3) .
C41 N42 O43 Bi3 132.5(2) .
C41 N42 O43 Bi2 15.3(3) .
N42 C41 O44 Bi2 -18.8(4) .
C40 C41 O44 Bi2 163.2(2) .
O45 C46 C47 C48 177.7(3) .
C51 C46 C47 C48 -1.3(5) .
C46 C47 C48 C49 1.6(6) .
C47 C48 C49 C50 -1.6(6) .
C48 C49 C50 C51 1.2(6) .
C49 C50 C51 C46 -0.9(5) .
C49 C50 C51 C52 -176.8(3) .
O45 C46 C51 C50 -178.1(3) .
C47 C46 C51 C50 1.0(5) .
O45 C46 C51 C52 -2.5(5) .
C47 C46 C51 C52 176.6(3) .
C50 C51 C52 O55 31.9(5) .
C46 C51 C52 O55 -143.8(4) .
C50 C51 C52 N53 -147.9(3) .
C46 C51 C52 N53 36.3(5) .
O55 C52 N53 O54 0.4(5) .
C51 C52 N53 O54 -179.7(3) .
C52 N53 O54 Bi3 -6.8(4) .
C52 N53 O54 Bi2 111.7(3) .
N53 C52 O55 Bi3 6.1(4) .
C51 C52 O55 Bi3 -173.8(2) .
O56 C57 C58 C59 176.2(4) .
C62 C57 C58 C59 -2.2(6) .
C57 C58 C59 C60 -0.4(6) .
C58 C59 C60 C61 2.2(6) .
C59 C60 C61 C62 -1.6(6) .
O56 C57 C62 C61 -175.6(3) .
C58 C57 C62 C61 2.8(5) .
O56 C57 C62 C63 9.5(5) .
C58 C57 C62 C63 -172.1(3) .
C60 C61 C62 C57 -0.9(5) .
C60 C61 C62 C63 174.3(3) .
C57 C62 C63 O66 164.6(3) .
C61 C62 C63 O66 -10.4(5) .
C57 C62 C63 N64 -12.9(5) .
C61 C62 C63 N64 172.1(3) .
O66 C63 N64 O65 -3.2(5) .
C62 C63 N64 O65 174.3(3) .
C63 N64 O65 Bi3 -12.2(4) .
N64 C63 O66 Bi3 15.8(4) .
C62 C63 O66 Bi3 -161.7(2) .
